data_7203696
loop_
_publ_author_name
'Liu, Yu'
'Tiekink, Edward R. T.'

_publ_section_title
;
 Supramolecular associations in binary antimony(iii) dithiocarbamates:
 influence of ligand steric bulk, influence on coordination geometry,
 and competition with hydrogen-bonding
;
_journal_issue 2
_journal_name_full CrystEngComm
_journal_page_first 20
_journal_paper_doi 10.1039/b416493h
_journal_volume 7
_journal_year 2005
_chemical_formula_sum 'C45 H42 N3 S6 Sb'
_chemical_formula_weight 938.93
_space_group_IT_number 2
_symmetry_cell_setting triclinic
_symmetry_space_group_name_Hall '-P 1'
_symmetry_space_group_name_H-M 'P -1'
_atom_sites_solution_hydrogens geom
_atom_sites_solution_primary direct
_atom_sites_solution_secondary difmap
_audit_creation_method SHELXL-97
_cell_angle_alpha 93.689(1)
_cell_angle_beta 99.276(1)
_cell_angle_gamma 105.504(1)
_cell_formula_units_Z 2
_cell_length_a 9.8634(6)
_cell_length_b 13.1293(7)
_cell_length_c 17.1450(9)
_cell_measurement_reflns_used 5366
_cell_measurement_temperature 223(2)
_cell_measurement_theta_max 28.3
_cell_measurement_theta_min 2.3
_cell_volume 2098.0(2)
_computing_cell_refinement 'SAINT (Bruker, 2000)'
_computing_data_collection 'SMART (Bruker, 2000)'
_computing_data_reduction 'SHELXTL (Bruker, 2000)'
_computing_molecular_graphics 'ORTEPII (Johnson, 1976)'
_computing_publication_material 'Bruker SHEXLTL (Bruker, 2000)'
_computing_structure_refinement 'SHELXL-97 (Sheldrick, 1997)'
_computing_structure_solution 'PATTY in DIRDIF92 (Beurskens et al., 1992)'
_diffrn_ambient_temperature 223(2)
_diffrn_measured_fraction_theta_full 0.981
_diffrn_measured_fraction_theta_max 0.981
_diffrn_measurement_device_type 'Bruker AXS SMART CCD'
_diffrn_measurement_method '\w scans'
_diffrn_radiation_monochromator graphite
_diffrn_radiation_source 'fine-focus sealed tube'
_diffrn_radiation_type MoK\a
_diffrn_radiation_wavelength 0.71069
_diffrn_reflns_av_R_equivalents 0.024
_diffrn_reflns_av_sigmaI/netI 0.055
_diffrn_reflns_limit_h_max 9
_diffrn_reflns_limit_h_min -13
_diffrn_reflns_limit_k_max 18
_diffrn_reflns_limit_k_min -18
_diffrn_reflns_limit_l_max 24
_diffrn_reflns_limit_l_min -22
_diffrn_reflns_number 17755
_diffrn_reflns_theta_full 30.0
_diffrn_reflns_theta_max 30.0
_diffrn_reflns_theta_min 1.2
_diffrn_standards_decay_% 0
_diffrn_standards_number 0
_exptl_absorpt_coefficient_mu 0.993
_exptl_absorpt_correction_T_max 1
_exptl_absorpt_correction_T_min 0.788
_exptl_absorpt_correction_type multi-scan
_exptl_absorpt_process_details '(SADABS, Bruker, 2000 & Blessing, 1995)'
_exptl_crystal_colour yellow
_exptl_crystal_density_diffrn 1.486
_exptl_crystal_density_method 'not measured'
_exptl_crystal_description block
_exptl_crystal_F_000 960
_exptl_crystal_size_max 0.34
_exptl_crystal_size_mid 0.18
_exptl_crystal_size_min 0.08
_refine_diff_density_max 1.22
_refine_diff_density_min -0.45
_refine_diff_density_rms 0.098
_refine_ls_extinction_method none
_refine_ls_goodness_of_fit_ref 1.02
_refine_ls_hydrogen_treatment constr
_refine_ls_matrix_type full
_refine_ls_number_parameters 496
_refine_ls_number_reflns 12028
_refine_ls_number_restraints 0
_refine_ls_restrained_S_all 1.02
_refine_ls_R_factor_all 0.058
_refine_ls_R_factor_gt 0.045
_refine_ls_shift/su_max 0.001
_refine_ls_shift/su_mean 0.000
_refine_ls_structure_factor_coef Fsqd
_refine_ls_weighting_details 'calc w=1/[\s^2^(Fo^2^)+(0.052P)^2^+0.087P] where P=(Fo^2^+2Fc^2^)/3'
_refine_ls_weighting_scheme calc
_refine_ls_wR_factor_gt 0.098
_refine_ls_wR_factor_ref 0.107
_reflns_number_gt 9708
_reflns_number_total 12028
_reflns_threshold_expression I>2\s(I)
_cod_data_source_file b416493h.txt
_cod_data_source_block Sb{S2CN(CH2Ph)2}3
_cod_original_sg_symbol_H-M P-1
_cod_database_code 7203696

loop_
_symmetry_equiv_pos_as_xyz
'x, y, z'
'-x, -y, -z'

loop_
_atom_site_label
_atom_site_type_symbol
_atom_site_fract_x
_atom_site_fract_y
_atom_site_fract_z
_atom_site_U_iso_or_equiv
_atom_site_adp_type
_atom_site_occupancy
_atom_site_symmetry_multiplicity
_atom_site_calc_flag
_atom_site_refinement_flags
_atom_site_disorder_assembly
_atom_site_disorder_group
Sb Sb 0.137781(19) 0.203949(13) 0.220703(10) 0.02895(6) Uani 1 1 d . . .
S1 S 0.33520(7) 0.36694(5) 0.28755(4) 0.03300(15) Uani 1 1 d . . .
S2 S 0.04166(8) 0.35375(6) 0.31546(5) 0.04523(19) Uani 1 1 d . . .
S3 S 0.32268(8) 0.16503(6) 0.14459(4) 0.03747(16) Uani 1 1 d . . .
S4 S 0.13161(8) 0.28607(6) 0.06979(4) 0.03894(16) Uani 1 1 d . . .
S5 S 0.24874(8) 0.10394(5) 0.32822(4) 0.03566(15) Uani 1 1 d . . .
S6 S -0.00757(9) -0.02500(6) 0.21245(5) 0.0514(2) Uani 1 1 d . . .
N1 N 0.2755(2) 0.50281(17) 0.38891(12) 0.0280(4) Uani 1 1 d . . .
N2 N 0.3080(2) 0.21295(19) -0.00466(12) 0.0321(5) Uani 1 1 d . . .
N3 N 0.1624(2) -0.10711(17) 0.31012(13) 0.0307(5) Uani 1 1 d . . .
C1 C 0.2198(3) 0.4167(2) 0.33669(15) 0.0281(5) Uani 1 1 d . . .
C2 C 0.4303(3) 0.5514(2) 0.41526(15) 0.0301(5) Uani 1 1 d . . .
H2A H 0.4804 0.5011 0.3984 0.036 Uiso 1 1 calc R . .
H2B H 0.4510 0.5621 0.4735 0.036 Uiso 1 1 calc R . .
C3 C 0.4907(3) 0.6563(2) 0.38468(15) 0.0288(5) Uani 1 1 d . . .
C4 C 0.4767(3) 0.6654(2) 0.30377(16) 0.0361(6) Uani 1 1 d . . .
H4 H 0.4189 0.6081 0.2669 0.043 Uiso 1 1 calc R . .
C5 C 0.5478(4) 0.7588(2) 0.27755(19) 0.0467(8) Uani 1 1 d . . .
H5 H 0.5377 0.7646 0.2227 0.056 Uiso 1 1 calc R . .
C6 C 0.6329(4) 0.8430(2) 0.3303(2) 0.0493(8) Uani 1 1 d . . .
H6 H 0.6821 0.9055 0.3117 0.059 Uiso 1 1 calc R . .
C7 C 0.6461(3) 0.8357(2) 0.4105(2) 0.0467(8) Uani 1 1 d . . .
H7 H 0.7033 0.8936 0.4470 0.056 Uiso 1 1 calc R . .
C8 C 0.5747(3) 0.7427(2) 0.43746(17) 0.0371(6) Uani 1 1 d . . .
H8 H 0.5834 0.7382 0.4925 0.044 Uiso 1 1 calc R . .
C9 C 0.1863(3) 0.5478(2) 0.43497(16) 0.0334(6) Uani 1 1 d . . .
H9A H 0.0858 0.5218 0.4084 0.040 Uiso 1 1 calc R . .
H9B H 0.2158 0.6255 0.4370 0.040 Uiso 1 1 calc R . .
C10 C 0.2010(3) 0.5168(2) 0.51873(16) 0.0327(6) Uani 1 1 d . . .
C11 C 0.2526(3) 0.5941(3) 0.58329(18) 0.0441(7) Uani 1 1 d . . .
H11 H 0.2772 0.6663 0.5751 0.053 Uiso 1 1 calc R . .
C12 C 0.2682(4) 0.5657(3) 0.66002(19) 0.0514(8) Uani 1 1 d . . .
H12 H 0.3022 0.6190 0.7035 0.062 Uiso 1 1 calc R . .
C13 C 0.2344(4) 0.4604(3) 0.67310(19) 0.0497(8) Uani 1 1 d . . .
H13 H 0.2464 0.4413 0.7251 0.060 Uiso 1 1 calc R . .
C14 C 0.1829(4) 0.3835(3) 0.60915(19) 0.0463(8) Uani 1 1 d . . .
H14 H 0.1595 0.3114 0.6177 0.056 Uiso 1 1 calc R . .
C15 C 0.1648(3) 0.4108(2) 0.53216(18) 0.0383(6) Uani 1 1 d . . .
H15 H 0.1279 0.3573 0.4890 0.046 Uiso 1 1 calc R . .
C16 C 0.2573(3) 0.2215(2) 0.06227(15) 0.0310(5) Uani 1 1 d . . .
C17 C 0.2450(3) 0.2492(2) -0.07866(15) 0.0333(6) Uani 1 1 d . . .
H17A H 0.1412 0.2324 -0.0816 0.040 Uiso 1 1 calc R . .
H17B H 0.2615 0.2081 -0.1242 0.040 Uiso 1 1 calc R . .
C18 C 0.3013(3) 0.3657(2) -0.08708(14) 0.0322(6) Uani 1 1 d . . .
C19 C 0.4408(3) 0.4095(3) -0.09890(16) 0.0408(7) Uani 1 1 d . . .
H19 H 0.5042 0.3672 -0.0976 0.049 Uiso 1 1 calc R . .
C20 C 0.4865(4) 0.5149(3) -0.11248(18) 0.0489(8) Uani 1 1 d . . .
H20 H 0.5808 0.5437 -0.1201 0.059 Uiso 1 1 calc R . .
C21 C 0.3953(4) 0.5774(3) -0.11494(17) 0.0466(8) Uani 1 1 d . . .
H21 H 0.4270 0.6488 -0.1248 0.056 Uiso 1 1 calc R . .
C22 C 0.2566(4) 0.5361(3) -0.10299(18) 0.0456(7) Uani 1 1 d . . .
H22 H 0.1939 0.5790 -0.1043 0.055 Uiso 1 1 calc R . .
C23 C 0.2113(3) 0.4303(2) -0.08902(16) 0.0388(6) Uani 1 1 d . . .
H23 H 0.1172 0.4021 -0.0807 0.047 Uiso 1 1 calc R . .
C24 C 0.4228(3) 0.1623(2) -0.01135(16) 0.0350(6) Uani 1 1 d . . .
H24A H 0.4649 0.1506 0.0419 0.042 Uiso 1 1 calc R . .
H24B H 0.4981 0.2109 -0.0329 0.042 Uiso 1 1 calc R . .
C25 C 0.3723(3) 0.0581(2) -0.06343(15) 0.0325(6) Uani 1 1 d . . .
C26 C 0.4365(3) 0.0426(3) -0.12798(16) 0.0406(7) Uani 1 1 d . . .
H26 H 0.5101 0.0984 -0.1396 0.049 Uiso 1 1 calc R . .
C27 C 0.3933(4) -0.0539(3) -0.1754(2) 0.0575(10) Uani 1 1 d . . .
H27 H 0.4368 -0.0628 -0.2192 0.069 Uiso 1 1 calc R . .
C28 C 0.2887(4) -0.1355(3) -0.1590(2) 0.0664(12) Uani 1 1 d . . .
H28 H 0.2595 -0.2009 -0.1914 0.080 Uiso 1 1 calc R . .
C29 C 0.2251(4) -0.1225(3) -0.0944(3) 0.0629(11) Uani 1 1 d . . .
H29 H 0.1535 -0.1796 -0.0828 0.075 Uiso 1 1 calc R . .
C30 C 0.2652(3) -0.0266(3) -0.0466(2) 0.0489(8) Uani 1 1 d . . .
H30 H 0.2206 -0.0185 -0.0031 0.059 Uiso 1 1 calc R . .
C31 C 0.1345(3) -0.0194(2) 0.28488(15) 0.0322(5) Uani 1 1 d . . .
C32 C 0.0667(3) -0.2138(2) 0.28056(17) 0.0349(6) Uani 1 1 d . . .
H32A H -0.0276 -0.2071 0.2574 0.042 Uiso 1 1 calc R . .
H32B H 0.0551 -0.2554 0.3257 0.042 Uiso 1 1 calc R . .
C33 C 0.1182(3) -0.2740(2) 0.21913(15) 0.0300(5) Uani 1 1 d . . .
C34 C 0.1709(3) -0.2270(2) 0.15580(17) 0.0394(6) Uani 1 1 d . . .
H34 H 0.1830 -0.1540 0.1527 0.047 Uiso 1 1 calc R . .
C35 C 0.2057(3) -0.2881(3) 0.09715(18) 0.0476(8) Uani 1 1 d . . .
H35 H 0.2397 -0.2564 0.0538 0.057 Uiso 1 1 calc R . .
C36 C 0.1909(3) -0.3948(3) 0.10180(18) 0.0477(8) Uani 1 1 d . . .
H36 H 0.2155 -0.4355 0.0621 0.057 Uiso 1 1 calc R . .
C37 C 0.1396(3) -0.4419(3) 0.16520(18) 0.0442(7) Uani 1 1 d . . .
H37 H 0.1296 -0.5146 0.1688 0.053 Uiso 1 1 calc R . .
C38 C 0.1034(3) -0.3817(2) 0.22315(16) 0.0348(6) Uani 1 1 d . . .
H38 H 0.0682 -0.4141 0.2660 0.042 Uiso 1 1 calc R . .
C39 C 0.2825(3) -0.1048(2) 0.37328(15) 0.0323(5) Uani 1 1 d . . .
H39A H 0.3596 -0.0396 0.3737 0.039 Uiso 1 1 calc R . .
H39B H 0.3192 -0.1653 0.3615 0.039 Uiso 1 1 calc R . .
C40 C 0.2432(3) -0.1090(2) 0.45488(15) 0.0318(6) Uani 1 1 d . . .
C41 C 0.1082(3) -0.1082(2) 0.46844(18) 0.0394(6) Uani 1 1 d . . .
H41 H 0.0372 -0.1038 0.4261 0.047 Uiso 1 1 calc R . .
C42 C 0.0785(4) -0.1139(3) 0.5453(2) 0.0490(8) Uani 1 1 d . . .
H42 H -0.0131 -0.1142 0.5543 0.059 Uiso 1 1 calc R . .
C43 C 0.1816(4) -0.1192(2) 0.60762(18) 0.0497(9) Uani 1 1 d . . .
H43 H 0.1605 -0.1232 0.6591 0.060 Uiso 1 1 calc R . .
C44 C 0.3162(4) -0.1185(2) 0.59484(18) 0.0461(8) Uani 1 1 d . . .
H44 H 0.3875 -0.1210 0.6377 0.055 Uiso 1 1 calc R . .
C45 C 0.3462(3) -0.1142(2) 0.51866(17) 0.0380(6) Uani 1 1 d . . .
H45 H 0.4378 -0.1147 0.5101 0.046 Uiso 1 1 calc R . .

loop_
_atom_site_aniso_label
_atom_site_aniso_U_11
_atom_site_aniso_U_22
_atom_site_aniso_U_33
_atom_site_aniso_U_23
_atom_site_aniso_U_13
_atom_site_aniso_U_12
Sb 0.03264(10) 0.02566(9) 0.02980(9) 0.00486(6) 0.00819(7) 0.00849(7)
S1 0.0299(3) 0.0281(3) 0.0427(4) 0.0009(3) 0.0153(3) 0.0068(3)
S2 0.0286(4) 0.0434(4) 0.0618(5) -0.0062(4) 0.0162(3) 0.0051(3)
S3 0.0431(4) 0.0454(4) 0.0319(3) 0.0076(3) 0.0094(3) 0.0239(3)
S4 0.0406(4) 0.0468(4) 0.0392(4) 0.0132(3) 0.0143(3) 0.0231(3)
S5 0.0418(4) 0.0244(3) 0.0327(3) 0.0021(3) -0.0028(3) 0.0017(3)
S6 0.0502(5) 0.0295(4) 0.0598(5) 0.0002(3) -0.0205(4) 0.0053(3)
N1 0.0301(11) 0.0265(10) 0.0311(10) 0.0076(8) 0.0112(9) 0.0098(9)
N2 0.0297(12) 0.0388(13) 0.0268(10) 0.0008(9) 0.0036(9) 0.0097(10)
N3 0.0345(12) 0.0241(10) 0.0309(11) 0.0035(8) 0.0048(9) 0.0044(9)
C1 0.0277(12) 0.0248(12) 0.0334(12) 0.0070(10) 0.0106(10) 0.0064(10)
C2 0.0309(13) 0.0315(13) 0.0298(12) 0.0068(10) 0.0045(10) 0.0117(11)
C3 0.0281(13) 0.0252(12) 0.0344(13) 0.0036(10) 0.0075(10) 0.0090(10)
C4 0.0438(16) 0.0304(14) 0.0320(13) 0.0050(11) 0.0062(12) 0.0073(12)
C5 0.063(2) 0.0378(16) 0.0422(16) 0.0118(13) 0.0206(15) 0.0102(15)
C6 0.055(2) 0.0280(15) 0.066(2) 0.0087(14) 0.0247(17) 0.0049(14)
C7 0.0426(17) 0.0301(15) 0.060(2) -0.0085(13) 0.0098(15) 0.0017(13)
C8 0.0385(15) 0.0347(14) 0.0375(14) -0.0022(11) 0.0062(12) 0.0113(12)
C9 0.0422(15) 0.0281(13) 0.0379(14) 0.0068(11) 0.0147(12) 0.0183(12)
C10 0.0334(14) 0.0321(14) 0.0383(14) 0.0053(11) 0.0157(11) 0.0135(11)
C11 0.0480(18) 0.0368(16) 0.0475(17) -0.0039(13) 0.0128(14) 0.0115(14)
C12 0.052(2) 0.065(2) 0.0385(16) -0.0091(15) 0.0104(15) 0.0213(17)
C13 0.0422(18) 0.080(3) 0.0387(16) 0.0162(16) 0.0185(14) 0.0284(17)
C14 0.0487(18) 0.0499(19) 0.0511(18) 0.0210(15) 0.0260(15) 0.0191(15)
C15 0.0413(16) 0.0361(15) 0.0407(15) 0.0059(12) 0.0165(13) 0.0105(12)
C16 0.0292(13) 0.0327(13) 0.0296(12) 0.0012(10) 0.0043(10) 0.0075(11)
C17 0.0290(13) 0.0403(15) 0.0260(12) 0.0019(11) 0.0004(10) 0.0052(11)
C18 0.0323(14) 0.0393(15) 0.0203(11) 0.0011(10) 0.0018(10) 0.0045(11)
C19 0.0361(15) 0.0488(18) 0.0339(14) 0.0000(12) 0.0083(12) 0.0061(13)
C20 0.0408(17) 0.056(2) 0.0393(16) 0.0040(14) 0.0102(13) -0.0061(15)
C21 0.054(2) 0.0399(17) 0.0342(15) 0.0038(13) 0.0026(14) -0.0022(15)
C22 0.054(2) 0.0456(18) 0.0401(16) 0.0107(14) 0.0089(14) 0.0168(15)
C23 0.0354(15) 0.0476(17) 0.0318(13) 0.0070(12) 0.0061(12) 0.0086(13)
C24 0.0285(13) 0.0431(16) 0.0333(13) -0.0007(11) 0.0065(11) 0.0105(12)
C25 0.0299(13) 0.0392(15) 0.0292(12) 0.0056(11) 0.0038(10) 0.0118(11)
C26 0.0472(17) 0.0488(18) 0.0316(13) 0.0065(12) 0.0074(13) 0.0229(14)
C27 0.072(3) 0.066(2) 0.0413(17) -0.0072(16) -0.0039(17) 0.042(2)
C28 0.070(3) 0.053(2) 0.067(2) -0.0174(19) -0.028(2) 0.032(2)
C29 0.044(2) 0.043(2) 0.087(3) 0.0097(19) -0.0165(19) 0.0030(16)
C30 0.0379(17) 0.055(2) 0.0510(18) 0.0117(16) 0.0042(14) 0.0091(15)
C31 0.0362(14) 0.0260(12) 0.0314(13) 0.0028(10) 0.0040(11) 0.0052(11)
C32 0.0404(15) 0.0232(12) 0.0398(14) 0.0031(11) 0.0121(12) 0.0043(11)
C33 0.0275(13) 0.0319(13) 0.0289(12) 0.0023(10) 0.0029(10) 0.0074(10)
C34 0.0371(16) 0.0389(16) 0.0424(15) 0.0103(13) 0.0116(13) 0.0074(13)
C35 0.0372(16) 0.069(2) 0.0377(15) 0.0091(15) 0.0124(13) 0.0123(16)
C36 0.0390(17) 0.065(2) 0.0406(16) -0.0102(15) 0.0014(13) 0.0237(16)
C37 0.0473(18) 0.0424(17) 0.0445(16) -0.0023(13) -0.0007(14) 0.0224(14)
C38 0.0398(15) 0.0337(14) 0.0314(13) 0.0036(11) 0.0027(11) 0.0132(12)
C39 0.0354(14) 0.0307(13) 0.0319(13) 0.0069(10) 0.0060(11) 0.0106(11)
C40 0.0424(15) 0.0207(12) 0.0321(13) 0.0033(10) 0.0088(11) 0.0076(11)
C41 0.0382(16) 0.0365(15) 0.0398(15) -0.0002(12) 0.0078(13) 0.0052(12)
C42 0.054(2) 0.0410(17) 0.0492(18) -0.0034(14) 0.0241(16) 0.0017(15)
C43 0.076(2) 0.0317(15) 0.0356(15) 0.0011(12) 0.0203(16) -0.0006(15)
C44 0.068(2) 0.0337(15) 0.0340(15) 0.0042(12) 0.0051(15) 0.0123(15)
C45 0.0496(17) 0.0286(13) 0.0372(14) 0.0039(11) 0.0073(13) 0.0136(12)

loop_
_atom_type_symbol
_atom_type_description
_atom_type_scat_dispersion_real
_atom_type_scat_dispersion_imag
_atom_type_scat_source
C C 0.0033 0.0016 'International Tables Vol C Tables 4.2.6.8 and 6.1.1.4'
H H 0.0000 0.0000 'International Tables Vol C Tables 4.2.6.8 and 6.1.1.4'
N N 0.0061 0.0033 'International Tables Vol C Tables 4.2.6.8 and 6.1.1.4'
S S 0.1246 0.1234 'International Tables Vol C Tables 4.2.6.8 and 6.1.1.4'
Sb Sb -0.5866 1.5461 'International Tables Vol C Tables 4.2.6.8 and 6.1.1.4'

loop_
_geom_angle_atom_site_label_1
_geom_angle_atom_site_label_2
_geom_angle_atom_site_label_3
_geom_angle
_geom_angle_site_symmetry_1
_geom_angle_site_symmetry_3
_geom_angle_publ_flag
S1 Sb S3 85.77(2) . . ?
S1 Sb S5 85.18(2) . . ?
S3 Sb S5 84.01(2) . . ?
S1 Sb S4 91.60(2) . . ?
S3 Sb S4 66.25(2) . . ?
S5 Sb S4 150.25(2) . . ?
S1 Sb S2 65.69(2) . . ?
S3 Sb S2 149.74(2) . . ?
S5 Sb S2 102.47(3) . . ?
S4 Sb S2 103.05(2) . . ?
C1 S1 Sb 93.09(9) . . ?
C1 S2 Sb 81.84(9) . . ?
C16 S3 Sb 91.70(9) . . ?
C16 S4 Sb 82.38(9) . . ?
C31 S5 Sb 92.50(9) . . ?
C1 N1 C2 123.6(2) . . ?
C1 N1 C9 121.9(2) . . ?
C2 N1 C9 113.9(2) . . ?
C16 N2 C17 121.1(2) . . ?
C16 N2 C24 122.8(2) . . ?
C17 N2 C24 116.0(2) . . ?
C31 N3 C32 121.9(2) . . ?
C31 N3 C39 123.2(2) . . ?
C32 N3 C39 114.7(2) . . ?
N1 C1 S2 122.58(19) . . ?
N1 C1 S1 118.42(19) . . ?
S2 C1 S1 119.00(15) . . ?
N1 C2 C3 115.4(2) . . ?
N1 C2 H2A 108.4 . . ?
C3 C2 H2A 108.4 . . ?
N1 C2 H2B 108.4 . . ?
C3 C2 H2B 108.4 . . ?
H2A C2 H2B 107.5 . . ?
C4 C3 C8 118.6(2) . . ?
C4 C3 C2 121.3(2) . . ?
C8 C3 C2 119.8(2) . . ?
C3 C4 C5 119.9(3) . . ?
C3 C4 H4 120.1 . . ?
C5 C4 H4 120.1 . . ?
C4 C5 C6 121.0(3) . . ?
C4 C5 H5 119.5 . . ?
C6 C5 H5 119.5 . . ?
C7 C6 C5 119.8(3) . . ?
C7 C6 H6 120.1 . . ?
C5 C6 H6 120.1 . . ?
C6 C7 C8 119.7(3) . . ?
C6 C7 H7 120.1 . . ?
C8 C7 H7 120.1 . . ?
C3 C8 C7 121.0(3) . . ?
C3 C8 H8 119.5 . . ?
C7 C8 H8 119.5 . . ?
N1 C9 C10 110.9(2) . . ?
N1 C9 H9A 109.5 . . ?
C10 C9 H9A 109.5 . . ?
N1 C9 H9B 109.5 . . ?
C10 C9 H9B 109.5 . . ?
H9A C9 H9B 108.0 . . ?
C15 C10 C11 118.8(3) . . ?
C15 C10 C9 120.8(3) . . ?
C11 C10 C9 120.3(3) . . ?
C10 C11 C12 120.4(3) . . ?
C10 C11 H11 119.8 . . ?
C12 C11 H11 119.8 . . ?
C13 C12 C11 120.6(3) . . ?
C13 C12 H12 119.7 . . ?
C11 C12 H12 119.7 . . ?
C14 C13 C12 119.1(3) . . ?
C14 C13 H13 120.4 . . ?
C12 C13 H13 120.4 . . ?
C13 C14 C15 120.9(3) . . ?
C13 C14 H14 119.6 . . ?
C15 C14 H14 119.6 . . ?
C14 C15 C10 120.2(3) . . ?
C14 C15 H15 119.9 . . ?
C10 C15 H15 119.9 . . ?
N2 C16 S4 121.8(2) . . ?
N2 C16 S3 119.1(2) . . ?
S4 C16 S3 119.10(15) . . ?
N2 C17 C18 115.9(2) . . ?
N2 C17 H17A 108.3 . . ?
C18 C17 H17A 108.3 . . ?
N2 C17 H17B 108.3 . . ?
C18 C17 H17B 108.3 . . ?
H17A C17 H17B 107.4 . . ?
C23 C18 C19 118.3(3) . . ?
C23 C18 C17 120.0(3) . . ?
C19 C18 C17 121.6(3) . . ?
C18 C19 C20 120.4(3) . . ?
C18 C19 H19 119.8 . . ?
C20 C19 H19 119.8 . . ?
C21 C20 C19 120.5(3) . . ?
C21 C20 H20 119.8 . . ?
C19 C20 H20 119.8 . . ?
C20 C21 C22 120.2(3) . . ?
C20 C21 H21 119.9 . . ?
C22 C21 H21 119.9 . . ?
C21 C22 C23 119.1(3) . . ?
C21 C22 H22 120.4 . . ?
C23 C22 H22 120.4 . . ?
C18 C23 C22 121.5(3) . . ?
C18 C23 H23 119.3 . . ?
C22 C23 H23 119.3 . . ?
N2 C24 C25 113.4(2) . . ?
N2 C24 H24A 108.9 . . ?
C25 C24 H24A 108.9 . . ?
N2 C24 H24B 108.9 . . ?
C25 C24 H24B 108.9 . . ?
H24A C24 H24B 107.7 . . ?
C26 C25 C30 118.4(3) . . ?
C26 C25 C24 120.2(3) . . ?
C30 C25 C24 121.3(3) . . ?
C25 C26 C27 120.8(3) . . ?
C25 C26 H26 119.6 . . ?
C27 C26 H26 119.6 . . ?
C28 C27 C26 120.4(3) . . ?
C28 C27 H27 119.8 . . ?
C26 C27 H27 119.8 . . ?
C27 C28 C29 119.8(4) . . ?
C27 C28 H28 120.1 . . ?
C29 C28 H28 120.1 . . ?
C30 C29 C28 121.0(4) . . ?
C30 C29 H29 119.5 . . ?
C28 C29 H29 119.5 . . ?
C29 C30 C25 119.6(3) . . ?
C29 C30 H30 120.2 . . ?
C25 C30 H30 120.2 . . ?
N3 C31 S6 122.0(2) . . ?
N3 C31 S5 118.4(2) . . ?
S6 C31 S5 119.63(16) . . ?
N3 C32 C33 114.4(2) . . ?
N3 C32 H32A 108.7 . . ?
C33 C32 H32A 108.7 . . ?
N3 C32 H32B 108.7 . . ?
C33 C32 H32B 108.7 . . ?
H32A C32 H32B 107.6 . . ?
C38 C33 C34 119.0(3) . . ?
C38 C33 C32 118.8(2) . . ?
C34 C33 C32 122.0(3) . . ?
C35 C34 C33 119.8(3) . . ?
C35 C34 H34 120.1 . . ?
C33 C34 H34 120.1 . . ?
C36 C35 C34 120.7(3) . . ?
C36 C35 H35 119.7 . . ?
C34 C35 H35 119.7 . . ?
C35 C36 C37 119.7(3) . . ?
C35 C36 H36 120.1 . . ?
C37 C36 H36 120.1 . . ?
C38 C37 C36 119.8(3) . . ?
C38 C37 H37 120.1 . . ?
C36 C37 H37 120.1 . . ?
C37 C38 C33 120.9(3) . . ?
C37 C38 H38 119.5 . . ?
C33 C38 H38 119.5 . . ?
N3 C39 C40 113.3(2) . . ?
N3 C39 H39A 108.9 . . ?
C40 C39 H39A 108.9 . . ?
N3 C39 H39B 108.9 . . ?
C40 C39 H39B 108.9 . . ?
H39A C39 H39B 107.7 . . ?
C41 C40 C45 118.8(3) . . ?
C41 C40 C39 122.8(3) . . ?
C45 C40 C39 118.4(3) . . ?
C40 C41 C42 119.7(3) . . ?
C40 C41 H41 120.1 . . ?
C42 C41 H41 120.1 . . ?
C43 C42 C41 120.7(3) . . ?
C43 C42 H42 119.7 . . ?
C41 C42 H42 119.7 . . ?
C42 C43 C44 119.9(3) . . ?
C42 C43 H43 120.0 . . ?
C44 C43 H43 120.0 . . ?
C43 C44 C45 119.8(3) . . ?
C43 C44 H44 120.1 . . ?
C45 C44 H44 120.1 . . ?
C40 C45 C44 121.0(3) . . ?
C40 C45 H45 119.5 . . ?
C44 C45 H45 119.5 . . ?

loop_
_geom_bond_atom_site_label_1
_geom_bond_atom_site_label_2
_geom_bond_distance
_geom_bond_site_symmetry_2
_geom_bond_publ_flag
Sb S1 2.5341(7) . ?
Sb S3 2.5435(7) . ?
Sb S5 2.5980(7) . ?
Sb S4 2.8643(7) . ?
Sb S2 2.9135(8) . ?
S1 C1 1.751(3) . ?
S2 C1 1.698(3) . ?
S3 C16 1.748(3) . ?
S4 C16 1.694(3) . ?
S5 C31 1.745(3) . ?
S6 C31 1.698(3) . ?
N1 C1 1.327(3) . ?
N1 C2 1.470(3) . ?
N1 C9 1.479(3) . ?
N2 C16 1.334(3) . ?
N2 C17 1.484(3) . ?
N2 C24 1.473(3) . ?
N3 C31 1.335(3) . ?
N3 C32 1.469(3) . ?
N3 C39 1.463(3) . ?
C2 C3 1.511(3) . ?
C2 H2A 0.9800 . ?
C2 H2B 0.9800 . ?
C3 C4 1.388(4) . ?
C3 C8 1.385(4) . ?
C4 C5 1.382(4) . ?
C4 H4 0.9400 . ?
C5 C6 1.370(5) . ?
C5 H5 0.9400 . ?
C6 C7 1.372(5) . ?
C6 H6 0.9400 . ?
C7 C8 1.384(4) . ?
C7 H7 0.9400 . ?
C8 H8 0.9400 . ?
C9 C10 1.513(4) . ?
C9 H9A 0.9800 . ?
C9 H9B 0.9800 . ?
C10 C15 1.385(4) . ?
C10 C11 1.383(4) . ?
C11 C12 1.386(5) . ?
C11 H11 0.9400 . ?
C12 C13 1.376(5) . ?
C12 H12 0.9400 . ?
C13 C14 1.372(5) . ?
C13 H13 0.9400 . ?
C14 C15 1.386(4) . ?
C14 H14 0.9400 . ?
C15 H15 0.9400 . ?
C17 C18 1.507(4) . ?
C17 H17A 0.9800 . ?
C17 H17B 0.9800 . ?
C18 C23 1.380(4) . ?
C18 C19 1.396(4) . ?
C19 C20 1.383(5) . ?
C19 H19 0.9400 . ?
C20 C21 1.368(5) . ?
C20 H20 0.9400 . ?
C21 C22 1.384(5) . ?
C21 H21 0.9400 . ?
C22 C23 1.390(4) . ?
C22 H22 0.9400 . ?
C23 H23 0.9400 . ?
C24 C25 1.501(4) . ?
C24 H24A 0.9800 . ?
C24 H24B 0.9800 . ?
C25 C26 1.390(4) . ?
C25 C30 1.395(4) . ?
C26 C27 1.384(5) . ?
C26 H26 0.9400 . ?
C27 C28 1.354(6) . ?
C27 H27 0.9400 . ?
C28 C29 1.379(6) . ?
C28 H28 0.9400 . ?
C29 C30 1.382(5) . ?
C29 H29 0.9400 . ?
C30 H30 0.9400 . ?
C32 C33 1.508(4) . ?
C32 H32A 0.9800 . ?
C32 H32B 0.9800 . ?
C33 C38 1.389(4) . ?
C33 C34 1.388(4) . ?
C34 C35 1.388(4) . ?
C34 H34 0.9400 . ?
C35 C36 1.378(5) . ?
C35 H35 0.9400 . ?
C36 C37 1.384(5) . ?
C36 H36 0.9400 . ?
C37 C38 1.379(4) . ?
C37 H37 0.9400 . ?
C38 H38 0.9400 . ?
C39 C40 1.512(4) . ?
C39 H39A 0.9800 . ?
C39 H39B 0.9800 . ?
C40 C41 1.390(4) . ?
C40 C45 1.386(4) . ?
C41 C42 1.397(4) . ?
C41 H41 0.9400 . ?
C42 C43 1.371(5) . ?
C42 H42 0.9400 . ?
C43 C44 1.378(5) . ?
C43 H43 0.9400 . ?
C44 C45 1.386(4) . ?
C44 H44 0.9400 . ?
C45 H45 0.9400 . ?
